data_7026641
loop_
_publ_author_name
'Das, Dipanwita'
'Singh, Pradhumn'
'Singh, Monika'
'Singh, Ajai Kumar'

_publ_section_title
;
 Tetradentate selenium ligand as a building block for homodinuclear
 complexes of Pd(II) and Ru(II) having seven membered rings or bis-pincer
 coordination mode: high catalytic activity of Pd-complexes for Heck
 reaction.
;
_journal_issue 45
_journal_name_full 'Dalton transactions (Cambridge, England : 2003)'
_journal_page_first 10876
_journal_page_last 10882
_journal_paper_doi 10.1039/c0dt00561d
_journal_volume 39
_journal_year 2010
_chemical_formula_moiety 'C34 H30 Se4'
_chemical_formula_sum 'C34 H30 Se4'
_chemical_formula_weight 754.42
_chemical_name_systematic
;
?
;
_space_group_IT_number 14
_symmetry_cell_setting monoclinic
_symmetry_space_group_name_Hall '-P 2ybc'
_symmetry_space_group_name_H-M 'P 1 21/c 1'
_atom_sites_solution_hydrogens geom
_atom_sites_solution_primary direct
_atom_sites_solution_secondary difmap
_audit_creation_method SHELXL-97
_cell_angle_alpha 90.00
_cell_angle_beta 94.325(9)
_cell_angle_gamma 90.00
_cell_formula_units_Z 2
_cell_length_a 12.453(5)
_cell_length_b 10.808(4)
_cell_length_c 11.001(5)
_cell_measurement_reflns_used 1285
_cell_measurement_temperature 273(2)
_cell_measurement_theta_max 28.32
_cell_measurement_theta_min 2.35
_cell_volume 1476.4(10)
_computing_cell_refinement 'Bruker SMART'
_computing_data_collection 'Bruker SMART'
_computing_data_reduction 'Bruker SAINT'
_computing_molecular_graphics 'Bruker SHELXTL'
_computing_publication_material 'Bruker SHELXTL'
_computing_structure_refinement 'SHELXL-97 (Sheldrick, 1997)'
_computing_structure_solution 'SHELXS-97 (Sheldrick, 1990)'
_diffrn_ambient_temperature 273(2)
_diffrn_measured_fraction_theta_full 0.997
_diffrn_measured_fraction_theta_max 0.997
_diffrn_measurement_device_type 'CCD area detector'
_diffrn_measurement_method 'phi and omega scans'
_diffrn_radiation_monochromator graphite
_diffrn_radiation_source 'fine-focus sealed tube'
_diffrn_radiation_type MoK\a
_diffrn_radiation_wavelength 0.71073
_diffrn_reflns_av_R_equivalents 0.0904
_diffrn_reflns_av_sigmaI/netI 0.0681
_diffrn_reflns_limit_h_max 14
_diffrn_reflns_limit_h_min -14
_diffrn_reflns_limit_k_max 12
_diffrn_reflns_limit_k_min -12
_diffrn_reflns_limit_l_max 13
_diffrn_reflns_limit_l_min -13
_diffrn_reflns_number 13742
_diffrn_reflns_theta_full 25.00
_diffrn_reflns_theta_max 25.00
_diffrn_reflns_theta_min 1.64
_exptl_absorpt_coefficient_mu 4.992
_exptl_absorpt_correction_T_max 0.489
_exptl_absorpt_correction_T_min 0.164
_exptl_absorpt_correction_type multi-scan
_exptl_absorpt_process_details '(SADABS; Bruker, 2000)'
_exptl_crystal_colour Yellow
_exptl_crystal_density_diffrn 1.697
_exptl_crystal_density_meas 1.697
_exptl_crystal_density_method 'not measured'
_exptl_crystal_description Block
_exptl_crystal_F_000 740.0
_exptl_crystal_size_max 0.504
_exptl_crystal_size_mid 0.314
_exptl_crystal_size_min 0.144
_refine_diff_density_max 0.891
_refine_diff_density_min -0.861
_refine_diff_density_rms 0.130
_refine_ls_extinction_method none
_refine_ls_goodness_of_fit_ref 1.373
_refine_ls_hydrogen_treatment constr
_refine_ls_matrix_type full
_refine_ls_number_parameters 172
_refine_ls_number_reflns 2596
_refine_ls_number_restraints 0
_refine_ls_restrained_S_all 1.373
_refine_ls_R_factor_all 0.1141
_refine_ls_R_factor_gt 0.0997
_refine_ls_shift/su_max 0.001
_refine_ls_shift/su_mean 0.000
_refine_ls_structure_factor_coef Fsqd
_refine_ls_weighting_details 'calc w=1/[\s^2^(Fo^2^)+(0.0481P)^2^+5.1375P] where P=(Fo^2^+2Fc^2^)/3'
_refine_ls_weighting_scheme calc
_refine_ls_wR_factor_gt 0.1692
_refine_ls_wR_factor_ref 0.1745
_reflns_number_gt 2307
_reflns_number_total 2596
_reflns_threshold_expression >2sigma(I)
_cod_data_source_file c0dt00561d.txt
_cod_data_source_block L
_cod_depositor_comments
;
The following automatic conversions were performed:

'_symmetry_cell_setting' value 'Monoclinic' changed to 'monoclinic'
according to /home/saulius/struct/CIF-dictionaries/cif_core.dic
dictionary named 'cif_core.dic' version 2.4.2 from 2011-04-26.

Automatic conversion script
Id: cif_fix_values 1891 2012-01-12 08:04:46Z andrius 
;
_cod_original_sg_symbol_Hall '-P 2ybc '
_cod_original_sg_symbol_H-M 'P 21/c'
_cod_original_formula_sum 'C34 H30 Se4 '
_cod_database_code 7026641

loop_
_symmetry_equiv_pos_as_xyz
'x, y, z'
'-x, y+1/2, -z+1/2'
'-x, -y, -z'
'x, -y-1/2, z-1/2'

loop_
_atom_site_label
_atom_site_type_symbol
_atom_site_fract_x
_atom_site_fract_y
_atom_site_fract_z
_atom_site_U_iso_or_equiv
_atom_site_adp_type
_atom_site_occupancy
_atom_site_symmetry_multiplicity
_atom_site_calc_flag
_atom_site_refinement_flags
Se1 Se 0.26384(9) 0.12914(10) 0.16989(10) 0.0488(4) Uani 1 1 d .
Se2 Se 0.54315(9) 0.08841(11) 0.36220(9) 0.0471(4) Uani 1 1 d .
C1 C 0.5921(7) -0.0226(9) 0.0694(8) 0.036(2) Uani 1 1 d .
H1 H 0.6550 -0.0391 0.1177 0.043 Uiso 1 1 calc R
C2 C 0.5312(8) 0.0781(9) 0.0994(8) 0.035(2) Uani 1 1 d .
C3 C 0.4347(7) 0.1010(8) 0.0284(8) 0.034(2) Uani 1 1 d .
C4 C 0.3603(8) 0.2035(10) 0.0561(9) 0.044(3) Uani 1 1 d .
H4A H 0.3200 0.2321 -0.0174 0.053 Uiso 1 1 calc R
H4B H 0.3999 0.2726 0.0937 0.053 Uiso 1 1 calc R
C5 C 0.1815(7) 0.2663(9) 0.2199(8) 0.032(2) Uani 1 1 d .
C6 C 0.1769(9) 0.3783(10) 0.1635(10) 0.053(3) Uani 1 1 d .
H6 H 0.2166 0.3925 0.0966 0.064 Uiso 1 1 calc R
C7 C 0.1125(9) 0.4715(11) 0.2060(12) 0.064(3) Uani 1 1 d .
H7 H 0.1087 0.5474 0.1661 0.076 Uiso 1 1 calc R
C8 C 0.0547(9) 0.4535(12) 0.3051(12) 0.062(3) Uani 1 1 d .
H8 H 0.0118 0.5163 0.3329 0.074 Uiso 1 1 calc R
C9 C 0.0612(9) 0.3408(13) 0.3631(11) 0.062(3) Uani 1 1 d .
H9 H 0.0228 0.3280 0.4313 0.075 Uiso 1 1 calc R
C10 C 0.1231(8) 0.2474(11) 0.3226(10) 0.051(3) Uani 1 1 d .
H10 H 0.1266 0.1716 0.3627 0.061 Uiso 1 1 calc R
C11 C 0.5712(8) 0.1595(9) 0.2024(8) 0.043(2) Uani 1 1 d .
H11A H 0.5364 0.2396 0.1936 0.051 Uiso 1 1 calc R
H11B H 0.6481 0.1720 0.1992 0.051 Uiso 1 1 calc R
C12 C 0.6675(7) 0.1546(9) 0.4573(8) 0.031(2) Uani 1 1 d .
C13 C 0.7112(8) 0.0826(9) 0.5524(8) 0.037(2) Uani 1 1 d .
H13 H 0.6806 0.0069 0.5704 0.045 Uiso 1 1 calc R
C14 C 0.8011(8) 0.1255(9) 0.6196(8) 0.042(2) Uani 1 1 d .
H14 H 0.8318 0.0786 0.6841 0.050 Uiso 1 1 calc R
C15 C 0.8461(8) 0.2376(10) 0.5923(10) 0.046(3) Uani 1 1 d .
H15 H 0.9082 0.2650 0.6364 0.055 Uiso 1 1 calc R
C16 C 0.7994(8) 0.3081(9) 0.5005(9) 0.041(2) Uani 1 1 d .
H16 H 0.8287 0.3848 0.4837 0.049 Uiso 1 1 calc R
C17 C 0.7094(8) 0.2672(9) 0.4325(9) 0.039(2) Uani 1 1 d .
H17 H 0.6774 0.3159 0.3702 0.047 Uiso 1 1 calc R

loop_
_atom_site_aniso_label
_atom_site_aniso_U_11
_atom_site_aniso_U_22
_atom_site_aniso_U_33
_atom_site_aniso_U_23
_atom_site_aniso_U_13
_atom_site_aniso_U_12
Se1 0.0517(7) 0.0401(6) 0.0577(7) 0.0104(5) 0.0249(5) 0.0080(5)
Se2 0.0456(7) 0.0708(8) 0.0251(5) -0.0038(5) 0.0044(4) -0.0257(5)
C1 0.025(5) 0.053(6) 0.030(5) 0.005(5) -0.004(4) 0.008(4)
C2 0.046(6) 0.039(6) 0.023(5) 0.003(4) 0.011(4) -0.009(5)
C3 0.035(5) 0.036(6) 0.031(5) -0.003(4) 0.003(4) -0.002(4)
C4 0.041(6) 0.056(7) 0.038(6) 0.008(5) 0.018(5) 0.007(5)
C5 0.019(4) 0.039(6) 0.039(5) -0.004(4) 0.003(4) -0.004(4)
C6 0.059(7) 0.051(7) 0.053(7) -0.007(6) 0.016(6) 0.007(6)
C7 0.060(8) 0.049(8) 0.082(9) -0.019(7) 0.003(7) 0.006(6)
C8 0.042(7) 0.056(8) 0.087(9) -0.039(7) 0.001(6) 0.012(6)
C9 0.043(7) 0.084(10) 0.063(8) -0.017(7) 0.017(6) -0.007(6)
C10 0.041(6) 0.063(8) 0.050(7) -0.001(6) 0.009(5) 0.003(5)
C11 0.049(6) 0.043(6) 0.036(6) -0.002(5) 0.000(5) 0.000(5)
C12 0.024(5) 0.047(6) 0.022(5) -0.011(4) 0.003(4) -0.005(4)
C13 0.048(6) 0.037(5) 0.029(5) 0.001(4) 0.008(4) -0.007(5)
C14 0.050(6) 0.051(7) 0.025(5) 0.008(5) 0.006(5) 0.002(5)
C15 0.030(5) 0.055(7) 0.052(7) -0.006(5) -0.004(5) -0.008(5)
C16 0.044(6) 0.033(6) 0.046(6) 0.000(5) 0.010(5) -0.009(5)
C17 0.043(6) 0.034(6) 0.039(6) 0.003(4) -0.002(5) -0.006(5)

loop_
_atom_type_symbol
_atom_type_description
_atom_type_scat_dispersion_real
_atom_type_scat_dispersion_imag
_atom_type_scat_source
C C 0.0033 0.0016 'International Tables Vol C Tables 4.2.6.8 and 6.1.1.4'
H H 0.0000 0.0000 'International Tables Vol C Tables 4.2.6.8 and 6.1.1.4'
Se Se -0.0929 2.2259 'International Tables Vol C Tables 4.2.6.8 and 6.1.1.4'

loop_
_geom_angle_atom_site_label_1
_geom_angle_atom_site_label_2
_geom_angle_atom_site_label_3
_geom_angle
_geom_angle_site_symmetry_1
_geom_angle_site_symmetry_3
C5 Se1 C4 103.5(4) . .
C12 Se2 C11 98.6(4) . .
C2 C1 C3 124.1(8) . 3_655
C2 C1 H1 117.9 . .
C3 C1 H1 117.9 3_655 .
C1 C2 C3 117.9(8) . .
C1 C2 C11 119.3(9) . .
C3 C2 C11 122.8(9) . .
C1 C3 C2 117.9(8) 3_655 .
C1 C3 C4 119.7(8) 3_655 .
C2 C3 C4 122.4(8) . .
C3 C4 Se1 104.2(6) . .
C3 C4 H4A 110.9 . .
Se1 C4 H4A 110.9 . .
C3 C4 H4B 110.9 . .
Se1 C4 H4B 110.9 . .
H4A C4 H4B 108.9 . .
C6 C5 C10 119.4(9) . .
C6 C5 Se1 124.5(7) . .
C10 C5 Se1 116.2(7) . .
C5 C6 C7 119.8(11) . .
C5 C6 H6 120.1 . .
C7 C6 H6 120.1 . .
C8 C7 C6 121.1(12) . .
C8 C7 H7 119.4 . .
C6 C7 H7 119.4 . .
C7 C8 C9 118.8(11) . .
C7 C8 H8 120.6 . .
C9 C8 H8 120.6 . .
C10 C9 C8 121.2(11) . .
C10 C9 H9 119.4 . .
C8 C9 H9 119.4 . .
C9 C10 C5 119.6(11) . .
C9 C10 H10 120.2 . .
C5 C10 H10 120.2 . .
C2 C11 Se2 112.1(7) . .
C2 C11 H11A 109.2 . .
Se2 C11 H11A 109.2 . .
C2 C11 H11B 109.2 . .
Se2 C11 H11B 109.2 . .
H11A C11 H11B 107.9 . .
C17 C12 C13 121.4(8) . .
C17 C12 Se2 121.7(7) . .
C13 C12 Se2 117.0(7) . .
C14 C13 C12 118.4(9) . .
C14 C13 H13 120.8 . .
C12 C13 H13 120.8 . .
C13 C14 C15 120.5(9) . .
C13 C14 H14 119.8 . .
C15 C14 H14 119.8 . .
C16 C15 C14 119.8(9) . .
C16 C15 H15 120.1 . .
C14 C15 H15 120.1 . .
C15 C16 C17 120.6(9) . .
C15 C16 H16 119.7 . .
C17 C16 H16 119.7 . .
C12 C17 C16 119.3(9) . .
C12 C17 H17 120.4 . .
C16 C17 H17 120.4 . .

loop_
_geom_bond_atom_site_label_1
_geom_bond_atom_site_label_2
_geom_bond_distance
_geom_bond_site_symmetry_2
Se1 C5 1.907(9) .
Se1 C4 1.971(9) .
Se2 C12 1.939(8) .
Se2 C11 1.973(10) .
C1 C2 1.381(13) .
C1 C3 1.389(12) 3_655
C1 H1 0.9300 .
C2 C3 1.405(13) .
C2 C11 1.491(13) .
C3 C1 1.389(12) 3_655
C3 C4 1.490(13) .
C4 H4A 0.9700 .
C4 H4B 0.9700 .
C5 C6 1.359(14) .
C5 C10 1.404(13) .
C6 C7 1.390(15) .
C6 H6 0.9300 .
C7 C8 1.365(17) .
C7 H7 0.9300 .
C8 C9 1.375(17) .
C8 H8 0.9300 .
C9 C10 1.365(15) .
C9 H9 0.9300 .
C10 H10 0.9300 .
C11 H11A 0.9700 .
C11 H11B 0.9700 .
C12 C17 1.360(12) .
C12 C13 1.382(12) .
C13 C14 1.375(13) .
C13 H13 0.9300 .
C14 C15 1.377(14) .
C14 H14 0.9300 .
C15 C16 1.360(14) .
C15 H15 0.9300 .
C16 C17 1.373(13) .
C16 H16 0.9300 .
C17 H17 0.9300 .

loop_
_geom_torsion_atom_site_label_1
_geom_torsion_atom_site_label_2
_geom_torsion_atom_site_label_3
_geom_torsion_atom_site_label_4
_geom_torsion
_geom_torsion_site_symmetry_1
_geom_torsion_site_symmetry_4
C3 C1 C2 C3 1.7(15) 3_655 .
C3 C1 C2 C11 -176.7(9) 3_655 .
C1 C2 C3 C1 -1.6(14) . 3_655
C11 C2 C3 C1 176.8(8) . 3_655
C1 C2 C3 C4 177.1(8) . .
C11 C2 C3 C4 -4.5(14) . .
C1 C3 C4 Se1 90.0(9) 3_655 .
C2 C3 C4 Se1 -88.7(9) . .
C5 Se1 C4 C3 173.0(6) . .
C4 Se1 C5 C6 14.1(10) . .
C4 Se1 C5 C10 -165.7(7) . .
C10 C5 C6 C7 -1.6(16) . .
Se1 C5 C6 C7 178.7(8) . .
C5 C6 C7 C8 1.1(17) . .
C6 C7 C8 C9 0.1(18) . .
C7 C8 C9 C10 -0.7(18) . .
C8 C9 C10 C5 0.1(17) . .
C6 C5 C10 C9 1.0(15) . .
Se1 C5 C10 C9 -179.2(8) . .
C1 C2 C11 Se2 -80.0(10) . .
C3 C2 C11 Se2 101.7(9) . .
C12 Se2 C11 C2 148.3(7) . .
C11 Se2 C12 C17 33.5(8) . .
C11 Se2 C12 C13 -147.0(7) . .
C17 C12 C13 C14 -2.2(14) . .
Se2 C12 C13 C14 178.4(7) . .
C12 C13 C14 C15 -0.1(14) . .
C13 C14 C15 C16 2.0(15) . .
C14 C15 C16 C17 -1.8(15) . .
C13 C12 C17 C16 2.4(14) . .
Se2 C12 C17 C16 -178.2(7) . .
C15 C16 C17 C12 -0.4(15) . .
